data_7210368
loop_
_publ_author_name
'Cvrtila, Ivica'
'Stilinovi\'c, Vladimir'
'Kaitner, Branko'

_publ_section_title
;
 Tuning of coordination geometry via cooperation of inter- and
 intramolecular hydrogen bonds in bis(benzoylacetonato)manganese(ii)
 adducts with pyridine derivatives
;
_journal_issue 33
_journal_name_full CrystEngComm
_journal_page_first 6585
_journal_paper_doi 10.1039/c3ce40826d
_journal_volume 15
_journal_year 2013
_chemical_formula_moiety 'C32 H32 Mn N2 O4'
_chemical_formula_sum 'C32 H32 Mn N2 O4'
_chemical_formula_weight 563.54
_chemical_name_systematic
;
Bis(benzoylacetonato)bis(pyridine)manganese(II)
;
_space_group_IT_number 14
_symmetry_cell_setting monoclinic
_symmetry_space_group_name_Hall '-P 2ybc'
_symmetry_space_group_name_H-M 'P 1 21/c 1'
_atom_sites_solution_hydrogens geom
_atom_sites_solution_primary direct
_atom_sites_solution_secondary difmap
_audit_creation_date 2012-09-18T15:56:33-00:00
_audit_creation_method 'WinGX routine CIF_UPDATE'
_cell_angle_alpha 90
_cell_angle_beta 110.425(18)
_cell_angle_gamma 90
_cell_formula_units_Z 2
_cell_length_a 9.5507(19)
_cell_length_b 17.045(3)
_cell_length_c 9.6962(18)
_cell_measurement_temperature 295(2)
_cell_volume 1479.2(5)
_computing_cell_refinement
;
CrysAlis RED 170 (Oxford Diffraction Poland Sp., 2003)
;
_computing_data_collection
;
CrysAlis CCD 170 (Oxford Diffraction Poland Sp., 2003)
;
_computing_data_reduction
;
CrysAlis RED 170 (Oxford Diffraction Poland Sp., 2003)
;
_computing_molecular_graphics 'ORTEP-3 (Farrugia, 1997)'
_computing_publication_material
;
WinGX (Farrugia, 1999) 
;
_computing_structure_refinement 'SHELXL-97 (Sheldrick, 2008)'
_computing_structure_solution
;
'SIR-92 (Altomare, Cascanaro, Giacovazzo, Gualardi, 1993)'
;
_diffrn_ambient_temperature 295(2)
_diffrn_measured_fraction_theta_full 0.985
_diffrn_measured_fraction_theta_max 0.985
_diffrn_measurement_device_type
;
Oxford Diffraction Xcalibur CCD
diffractometer
;
_diffrn_measurement_method 'omega scan'
_diffrn_radiation_monochromator graphite
_diffrn_radiation_source 'fine-focus sealed tube'
_diffrn_radiation_type MoK\a
_diffrn_radiation_wavelength 0.71073
_diffrn_reflns_av_R_equivalents 0.0415
_diffrn_reflns_av_unetI/netI 0.0464
_diffrn_reflns_limit_h_max 12
_diffrn_reflns_limit_h_min -12
_diffrn_reflns_limit_k_max 13
_diffrn_reflns_limit_k_min -21
_diffrn_reflns_limit_l_max 12
_diffrn_reflns_limit_l_min -6
_diffrn_reflns_number 6825
_diffrn_reflns_theta_full 27
_diffrn_reflns_theta_max 27
_diffrn_reflns_theta_min 4.43
_exptl_absorpt_coefficient_mu 0.484
_exptl_absorpt_correction_type none
_exptl_crystal_colour orange
_exptl_crystal_density_diffrn 1.265
_exptl_crystal_density_method 'not measured'
_exptl_crystal_description needle
_exptl_crystal_F_000 590
_exptl_crystal_size_max 0.3
_exptl_crystal_size_mid 0.1
_exptl_crystal_size_min 0.1
_refine_diff_density_max 0.776
_refine_diff_density_min -0.571
_refine_diff_density_rms 0.067
_refine_ls_extinction_method none
_refine_ls_goodness_of_fit_ref 1.145
_refine_ls_hydrogen_treatment constr
_refine_ls_matrix_type full
_refine_ls_number_parameters 180
_refine_ls_number_reflns 3176
_refine_ls_number_restraints 36
_refine_ls_restrained_S_all 1.173
_refine_ls_R_factor_all 0.0955
_refine_ls_R_factor_gt 0.0734
_refine_ls_shift/su_max 0
_refine_ls_shift/su_mean 0
_refine_ls_structure_factor_coef Fsqd
_refine_ls_weighting_details 'calc w=1/[\s^2^(Fo^2^)+(0.0958P)^2^+1.1137P] where P=(Fo^2^+2Fc^2^)/3'
_refine_ls_weighting_scheme calc
_refine_ls_wR_factor_gt 0.1943
_refine_ls_wR_factor_ref 0.2106
_reflns_number_gt 2427
_reflns_number_total 3176
_reflns_threshold_expression >2sigma(I)
_cod_data_source_file c3ce40826d.txt
_cod_data_source_block 4MePy
_cod_original_sg_symbol_H-M 'P 21/c'
_cod_database_code 7210368

loop_
_symmetry_equiv_pos_as_xyz
'x, y, z'
'-x, y+1/2, -z+1/2'
'-x, -y, -z'
'x, -y-1/2, z-1/2'

loop_
_atom_site_label
_atom_site_type_symbol
_atom_site_fract_x
_atom_site_fract_y
_atom_site_fract_z
_atom_site_U_iso_or_equiv
_atom_site_adp_type
_atom_site_occupancy
_atom_site_symmetry_multiplicity
_atom_site_calc_flag
_atom_site_refinement_flags
Mn1 Mn 0 0.5 0.5 0.0435(3) Uani 1 2 d S
O2 O -0.0857(3) 0.54871(16) 0.6557(3) 0.0468(6) Uani 1 1 d .
C4 C -0.2142(4) 0.5747(2) 0.6385(4) 0.0397(8) Uani 1 1 d .
N1 N 0.0831(4) 0.6235(2) 0.4557(5) 0.0674(8) Uani 1 1 d U
C5 C -0.2375(4) 0.6023(2) 0.7744(4) 0.0436(8) Uani 1 1 d .
C6 C -0.1676(5) 0.5615(2) 0.9041(4) 0.0509(9) Uani 1 1 d .
H6 H -0.1108 0.5174 0.9029 0.061 Uiso 1 1 calc R
C8 C -0.2607(7) 0.6519(3) 1.0379(6) 0.0777(15) Uani 1 1 d .
H8 H -0.2674 0.6689 1.1265 0.093 Uiso 1 1 calc R
C10 C -0.3211(5) 0.6682(3) 0.7784(5) 0.0618(11) Uani 1 1 d .
H10 H -0.3707 0.6957 0.6923 0.074 Uiso 1 1 calc R
C7 C -0.1808(6) 0.5854(3) 1.0339(5) 0.0673(12) Uani 1 1 d .
H7 H -0.1357 0.5565 1.1193 0.081 Uiso 1 1 calc R
C9 C -0.3306(6) 0.6931(3) 0.9105(7) 0.0809(16) Uani 1 1 d .
H9 H -0.3847 0.738 0.9133 0.097 Uiso 1 1 calc R
C15 C 0.0230(6) 0.6887(3) 0.4775(6) 0.0750(9) Uani 1 1 d U
H15 H -0.0589 0.6852 0.508 0.09 Uiso 1 1 calc R
C3 C -0.3333(4) 0.5765(2) 0.5061(4) 0.0469(9) Uani 1 1 d .
H3 H -0.4228 0.5974 0.5072 0.056 Uiso 1 1 calc R
C13 C 0.1872(6) 0.7722(3) 0.4094(7) 0.0768(9) Uani 1 1 d U
C16 C 0.2413(6) 0.8523(3) 0.3839(8) 0.0909(18) Uani 1 1 d .
H16A H 0.1716 0.8746 0.2957 0.136 Uiso 1 1 calc R
H16B H 0.3374 0.8475 0.3738 0.136 Uiso 1 1 calc R
H16C H 0.2493 0.8858 0.466 0.136 Uiso 1 1 calc R
C11 C 0.1957(6) 0.6318(3) 0.4095(7) 0.0769(9) Uani 1 1 d U
H11 H 0.2423 0.5869 0.3923 0.092 Uiso 1 1 calc R
C14 C 0.0720(6) 0.7620(3) 0.4586(7) 0.0794(10) Uani 1 1 d U
H14 H 0.0251 0.8057 0.48 0.095 Uiso 1 1 calc R
C12 C 0.2488(6) 0.7035(3) 0.3850(7) 0.0797(9) Uani 1 1 d U
H12 H 0.3285 0.7054 0.351 0.096 Uiso 1 1 calc R
C2 C -0.3301(4) 0.5496(2) 0.3711(4) 0.0480(9) Uani 1 1 d .
C1 C -0.4736(5) 0.5507(4) 0.2411(5) 0.0775(15) Uani 1 1 d .
H1A H -0.4643 0.5864 0.1682 0.116 Uiso 1 1 calc R
H1B H -0.5538 0.5673 0.2724 0.116 Uiso 1 1 calc R
H1C H -0.4943 0.4989 0.1998 0.116 Uiso 1 1 calc R
O1 O -0.2179(3) 0.52445(18) 0.3479(3) 0.0529(7) Uani 1 1 d .

loop_
_atom_site_aniso_label
_atom_site_aniso_U_11
_atom_site_aniso_U_22
_atom_site_aniso_U_33
_atom_site_aniso_U_23
_atom_site_aniso_U_13
_atom_site_aniso_U_12
Mn1 0.0380(4) 0.0591(5) 0.0390(4) 0.0001(4) 0.0205(3) 0.0032(3)
O2 0.0384(13) 0.0681(17) 0.0373(12) -0.0042(12) 0.0173(10) 0.0063(12)
C4 0.0376(17) 0.0460(18) 0.0411(18) 0.0036(15) 0.0209(14) 0.0007(14)
N1 0.0647(16) 0.0588(14) 0.0977(19) 0.0060(14) 0.0521(15) 0.0058(13)
C5 0.0421(18) 0.049(2) 0.0486(19) 0.0000(16) 0.0273(16) -0.0029(15)
C6 0.060(2) 0.054(2) 0.047(2) -0.0012(18) 0.0291(18) -0.0002(18)
C8 0.098(4) 0.088(4) 0.069(3) -0.017(3) 0.057(3) -0.007(3)
C10 0.070(3) 0.058(2) 0.070(3) 0.004(2) 0.040(2) 0.014(2)
C7 0.084(3) 0.080(3) 0.049(2) -0.002(2) 0.038(2) -0.004(3)
C9 0.090(4) 0.075(3) 0.102(4) -0.011(3) 0.064(3) 0.016(3)
C15 0.0711(17) 0.0629(16) 0.106(2) 0.0078(16) 0.0498(16) 0.0101(14)
C3 0.0367(18) 0.064(2) 0.0423(18) 0.0073(17) 0.0172(15) 0.0070(16)
C13 0.0714(18) 0.0602(16) 0.108(2) 0.0098(16) 0.0421(17) 0.0053(15)
C16 0.072(3) 0.065(3) 0.118(5) 0.015(3) 0.010(3) -0.008(3)
C11 0.0734(17) 0.0638(16) 0.110(2) 0.0039(16) 0.0536(16) 0.0031(15)
C14 0.0756(18) 0.0625(16) 0.110(2) 0.0080(17) 0.0448(17) 0.0114(15)
C12 0.0741(18) 0.0658(16) 0.114(2) 0.0069(17) 0.0511(17) 0.0005(15)
C2 0.0381(18) 0.065(2) 0.0402(18) 0.0090(17) 0.0128(15) -0.0048(17)
C1 0.045(2) 0.134(5) 0.048(2) 0.006(3) 0.0090(19) -0.004(3)
O1 0.0443(14) 0.0798(19) 0.0358(13) 0.0028(13) 0.0155(11) 0.0029(13)

loop_
_atom_type_symbol
_atom_type_description
_atom_type_scat_dispersion_real
_atom_type_scat_dispersion_imag
_atom_type_scat_source
C C 0.0033 0.0016 'International Tables Vol C Tables 4.2.6.8 and 6.1.1.4'
H H 0 0 'International Tables Vol C Tables 4.2.6.8 and 6.1.1.4'
N N 0.0061 0.0033 'International Tables Vol C Tables 4.2.6.8 and 6.1.1.4'
O O 0.0106 0.006 'International Tables Vol C Tables 4.2.6.8 and 6.1.1.4'
Mn Mn 0.3368 0.7283 'International Tables Vol C Tables 4.2.6.8 and 6.1.1.4'

loop_
_geom_angle_atom_site_label_1
_geom_angle_atom_site_label_2
_geom_angle_atom_site_label_3
_geom_angle
_geom_angle_site_symmetry_1
_geom_angle_site_symmetry_3
O2 Mn1 O2 180.00(10) 3_566 .
O2 Mn1 O1 83.66(10) 3_566 3_566
O2 Mn1 O1 96.34(10) . 3_566
O2 Mn1 O1 96.34(10) 3_566 .
O2 Mn1 O1 83.66(10) . .
O1 Mn1 O1 180.00(10) 3_566 .
O2 Mn1 N1 88.95(12) 3_566 .
O2 Mn1 N1 91.05(12) . .
O1 Mn1 N1 89.49(13) 3_566 .
O1 Mn1 N1 90.51(13) . .
O2 Mn1 N1 91.05(12) 3_566 3_566
O2 Mn1 N1 88.95(12) . 3_566
O1 Mn1 N1 90.51(13) 3_566 3_566
O1 Mn1 N1 89.49(13) . 3_566
N1 Mn1 N1 180 . 3_566
C4 O2 Mn1 130.0(2) . .
O2 C4 C3 125.2(3) . .
O2 C4 C5 115.8(3) . .
C3 C4 C5 119.0(3) . .
C15 N1 C11 115.1(4) . .
C15 N1 Mn1 122.7(3) . .
C11 N1 Mn1 122.1(3) . .
C6 C5 C10 118.7(4) . .
C6 C5 C4 118.1(3) . .
C10 C5 C4 123.2(4) . .
C7 C6 C5 121.0(4) . .
C7 C6 H6 119.5 . .
C5 C6 H6 119.5 . .
C9 C8 C7 119.7(4) . .
C9 C8 H8 120.1 . .
C7 C8 H8 120.1 . .
C9 C10 C5 119.9(4) . .
C9 C10 H10 120 . .
C5 C10 H10 120 . .
C6 C7 C8 120.1(5) . .
C6 C7 H7 120 . .
C8 C7 H7 120 . .
C8 C9 C10 120.5(5) . .
C8 C9 H9 119.7 . .
C10 C9 H9 119.7 . .
N1 C15 C14 124.5(5) . .
N1 C15 H15 117.7 . .
C14 C15 H15 117.7 . .
C4 C3 C2 125.5(3) . .
C4 C3 H3 117.2 . .
C2 C3 H3 117.2 . .
C14 C13 C12 113.6(5) . .
C14 C13 C16 122.7(5) . .
C12 C13 C16 123.6(5) . .
C13 C16 H16A 109.5 . .
C13 C16 H16B 109.5 . .
H16A C16 H16B 109.5 . .
C13 C16 H16C 109.5 . .
H16A C16 H16C 109.5 . .
H16B C16 H16C 109.5 . .
N1 C11 C12 123.5(5) . .
N1 C11 H11 118.3 . .
C12 C11 H11 118.3 . .
C13 C14 C15 121.5(5) . .
C13 C14 H14 119.2 . .
C15 C14 H14 119.2 . .
C13 C12 C11 121.7(5) . .
C13 C12 H12 119.2 . .
C11 C12 H12 119.2 . .
O1 C2 C3 125.7(3) . .
O1 C2 C1 116.3(4) . .
C3 C2 C1 118.0(4) . .
C2 C1 H1A 109.5 . .
C2 C1 H1B 109.5 . .
H1A C1 H1B 109.5 . .
C2 C1 H1C 109.5 . .
H1A C1 H1C 109.5 . .
H1B C1 H1C 109.5 . .
C2 O1 Mn1 129.6(2) . .

loop_
_geom_bond_atom_site_label_1
_geom_bond_atom_site_label_2
_geom_bond_distance
_geom_bond_site_symmetry_2
Mn1 O2 2.121(2) 3_566
Mn1 O2 2.121(2) .
Mn1 O1 2.130(3) 3_566
Mn1 O1 2.130(3) .
Mn1 N1 2.342(4) .
Mn1 N1 2.342(4) 3_566
O2 C4 1.259(4) .
C4 C3 1.387(5) .
C4 C5 1.488(5) .
N1 C15 1.301(6) .
N1 C11 1.309(6) .
C5 C6 1.387(5) .
C5 C10 1.387(5) .
C6 C7 1.369(5) .
C6 H6 0.93 .
C8 C9 1.374(8) .
C8 C7 1.375(7) .
C8 H8 0.93 .
C10 C9 1.382(7) .
C10 H10 0.93 .
C7 H7 0.93 .
C9 H9 0.93 .
C15 C14 1.368(7) .
C15 H15 0.93 .
C3 C2 1.397(5) .
C3 H3 0.93 .
C13 C14 1.355(7) .
C13 C12 1.367(7) .
C13 C16 1.510(7) .
C16 H16A 0.96 .
C16 H16B 0.96 .
C16 H16C 0.96 .
C11 C12 1.375(7) .
C11 H11 0.93 .
C14 H14 0.93 .
C12 H12 0.93 .
C2 O1 1.245(4) .
C2 C1 1.504(5) .
C1 H1A 0.96 .
C1 H1B 0.96 .
C1 H1C 0.96 .
